data_1534394
loop_
_publ_author_name
'Wang, Han-Xiao'
'Meng, Zheng'
'Xiang, Jun-Feng'
'Xia, Yu-Xiang'
'Sun, Yihua'
'Hu, Shu-Zhen'
'Chen, Hui'
'Yao, Jiannian'
'Chen, Chuan-Feng'

_publ_section_title
;
 Guest-dependent directional complexation based on triptycene derived
 oxacalixarene: formation of oriented rotaxanes
;
_journal_issue 1
_journal_name_full 'Chem. Sci.'
_journal_page_first 469
_journal_paper_doi 10.1039/C5SC03511B
_journal_volume 7
_journal_year 2016
_chemical_formula_moiety 'C56 H32 N4 O4, C43 H58 N2 O2, 2(F6 P), 7(C H Cl3)'
_chemical_formula_sum 'C106 H97 Cl21 F12 N6 O6 P2'
_chemical_formula_weight 2585.28
_chemical_name_systematic
;
 ?
;
_space_group_crystal_system triclinic
_space_group_IT_number 2
_space_group_name_Hall '-P 1'
_space_group_name_H-M_alt 'P -1'
_symmetry_space_group_name_Hall '-P 1'
_symmetry_space_group_name_H-M 'P -1'
_atom_sites_solution_hydrogens geom
_audit_creation_date 2014-04-22
_audit_creation_method
;
Olex2 1.2
(compiled 2014.03.20 svn.r2914 for OlexSys, GUI svn.r4816)
;
_audit_update_record
;
2014-06-24 deposited with the CCDC.
2015-10-05 downloaded from the CCDC.
;
_cell_angle_alpha 103.44(3)
_cell_angle_beta 93.42(3)
_cell_angle_gamma 103.76(3)
_cell_formula_units_Z 2
_cell_length_a 11.354(2)
_cell_length_b 17.925(4)
_cell_length_c 30.835(6)
_cell_measurement_reflns_used 18514
_cell_measurement_temperature 173.1500
_cell_measurement_theta_max 27.4815
_cell_measurement_theta_min 1.2093
_cell_volume 5884(2)
_computing_cell_refinement 'CrystalClear (Rigaku Inc., 2007)'
_computing_data_collection 'CrystalClear (Rigaku Inc., 2007)'
_computing_data_reduction 'CrystalClear (Rigaku Inc., 2007)'
_computing_molecular_graphics 'Olex2 (Dolomanov et al., 2013)'
_computing_publication_material 'Olex2 (Dolomanov et al., 2013)'
_computing_structure_refinement 'ShelXL (Sheldrick, 2013)'
_computing_structure_solution
;
 'XS (Sheldrick, 2013)'
;
_diffrn_ambient_temperature 173.1500
_diffrn_detector_area_resol_mean 28.5714
_diffrn_measured_fraction_theta_full 0.984
_diffrn_measured_fraction_theta_max 0.971
_diffrn_measurement_device
;
Saturn724+ (2x2 bin mode)
;
_diffrn_measurement_device_details
;
AFC10: Fixed Chi 2 circle
;
_diffrn_measurement_device_type 'MM007-HF CCD(Saturn 724+)'
_diffrn_measurement_method dtprofit.ref
_diffrn_orient_matrix_type d*Trek
_diffrn_orient_matrix_UB_11 -0.0107
_diffrn_orient_matrix_UB_12 -0.0791
_diffrn_orient_matrix_UB_13 0.0445
_diffrn_orient_matrix_UB_21 0.0360
_diffrn_orient_matrix_UB_22 -0.0173
_diffrn_orient_matrix_UB_23 -0.0452
_diffrn_orient_matrix_UB_31 0.0191
_diffrn_orient_matrix_UB_32 0.0152
_diffrn_orient_matrix_UB_33 0.0231
_diffrn_radiation_detector CCD
_diffrn_radiation_monochromator Confocal
_diffrn_radiation_type MoK\a
_diffrn_radiation_wavelength 0.71073
_diffrn_reflns_av_R_equivalents 0.0690
_diffrn_reflns_av_unetI/netI 0.0874
_diffrn_reflns_laue_measured_fraction_full 0.984
_diffrn_reflns_laue_measured_fraction_max 0.971
_diffrn_reflns_limit_h_max 14
_diffrn_reflns_limit_h_min -14
_diffrn_reflns_limit_k_max 21
_diffrn_reflns_limit_k_min -23
_diffrn_reflns_limit_l_max 39
_diffrn_reflns_limit_l_min -35
_diffrn_reflns_number 52898
_diffrn_reflns_point_group_measured_fraction_full 0.984
_diffrn_reflns_point_group_measured_fraction_max 0.971
_diffrn_reflns_theta_full 26.000
_diffrn_reflns_theta_max 27.482
_diffrn_reflns_theta_min 0.684
_diffrn_source 'Rotating Anode'
_diffrn_source_current 24.0000
_diffrn_source_power 1.2000
_diffrn_source_voltage 50.0000
_exptl_absorpt_coefficient_mu 0.587
_exptl_absorpt_correction_T_max 1.0000
_exptl_absorpt_correction_T_min 0.62411
_exptl_absorpt_correction_type multi-scan
_exptl_crystal_colour yellow
_exptl_crystal_colour_primary yellow
_exptl_crystal_density_diffrn 1.459
_exptl_crystal_description plate
_exptl_crystal_F_000 2636
_exptl_crystal_size_max 0.2
_exptl_crystal_size_mid 0.2
_exptl_crystal_size_min 0.2
_refine_diff_density_max 0.996
_refine_diff_density_min -0.817
_refine_diff_density_rms 0.081
_refine_ls_extinction_method none
_refine_ls_goodness_of_fit_ref 1.124
_refine_ls_hydrogen_treatment constr
_refine_ls_matrix_type full
_refine_ls_number_parameters 1560
_refine_ls_number_reflns 26219
_refine_ls_number_restraints 393
_refine_ls_restrained_S_all 1.139
_refine_ls_R_factor_all 0.1317
_refine_ls_R_factor_gt 0.1055
_refine_ls_shift/su_max 0.001
_refine_ls_shift/su_mean 0.000
_refine_ls_structure_factor_coef Fsqd
_refine_ls_weighting_details 'w=1/[\s^2^(Fo^2^)+(0.1179P)^2^+6.6460P] where P=(Fo^2^+2Fc^2^)/3'
_refine_ls_weighting_scheme calc
_refine_ls_wR_factor_gt 0.2671
_refine_ls_wR_factor_ref 0.2908
_reflns_Friedel_coverage 0.000
_reflns_number_gt 19728
_reflns_number_total 26219
_reflns_threshold_expression 'I > 2\s(I)'
_cod_data_source_file c5sc03511b2.cif
_cod_data_source_block mx2966a
_cod_depositor_comments 'Adding full bibliography for 1534393--1534395.cif.'
_cod_original_cell_volume 5885(2)
_cod_database_code 1534394
_shelxl_version_number 2013-4
_shelx_space_group_comment
;
The symmetry employed for this shelxl refinement is uniquely defined
by the following loop, which should always be used as a source of
symmetry information in preference to the above space-group names.
They are only intended as comments.
;
_diffrn_number_total 26221
_olex2_refinement_description
;
1. Fixed Uiso
 At 1.2 times of:
  All C(H) groups, All C(H,H) groups
 At 1.5 times of:
  All C(H,H,H) groups
2. Restrained distances
 C93A-C92 = C94-C92 = C94A-C92
 1.54 with sigma of 0.01
 Cl0A-C102 = Cl1-C102 = Cl3A-C102 = Cl3-C102 = Cl2-C102 = Cl2A-C102
 1.76 with sigma of 0.01
 Cl1D-C1B = Cl1C-C1B = Cl1E-C1B = Cl19-C105 = Cl21-C105 = Cl20-C105
 1.76 with sigma of 0.01
 Cl7-C101 = Cl7A-C1C = Cl8A-C1C = Cl8-C101 = Cl9-C101 = Cl9A-C1C
 1.76 with sigma of 0.01
3. Uiso/Uaniso restraints and constraints
Cl13 \\sim Cl15 \\sim C104 \\sim C1A \\sim Cl \\sim Cl1A \\sim Cl1B \\sim Cl14
\\sim C93 \\sim C94 \\sim C95 \\sim C94A \\sim C93A \\sim C95A \\sim Cl2 \\sim
Cl3 \\sim C102 \\sim Cl3A \\sim Cl2A \\sim Cl1 \\sim Cl0A: within 1.7A with
sigma of 0.02 and sigma for terminal atoms of 0.04
Cl19 \\sim Cl20 \\sim Cl21 \\sim C105 \\sim Cl1C \\sim Cl1D \\sim Cl1E \\sim
C1B: within 1.7A with sigma of 0.02 and sigma for terminal atoms of 0.04
Cl7 \\sim Cl8 \\sim Cl9 \\sim C101 \\sim C1C \\sim Cl7A \\sim Cl9A \\sim Cl8A:
within 1.7A with sigma of 0.02 and sigma for terminal atoms of 0.04
Uanis(Cl3) \\sim Ueq, Uanis(Cl3A) \\sim Ueq, Uanis(C102) \\sim Ueq, Uanis(Cl2A)
\\sim Ueq, Uanis(Cl1) \\sim Ueq, Uanis(Cl0A) \\sim Ueq, Uanis(Cl2) \\sim Ueq,
Uanis(C95) \\sim Ueq, Uanis(C93A) \\sim Ueq, Uanis(C94A) \\sim Ueq, Uanis(C94)
\\sim Ueq, Uanis(C95A) \\sim Ueq, Uanis(C93) \\sim Ueq, Uanis(Cl13) \\sim Ueq,
Uanis(Cl15) \\sim Ueq, Uanis(C104) \\sim Ueq, Uanis(C1A) \\sim Ueq, Uanis(Cl)
\\sim Ueq, Uanis(Cl14) \\sim Ueq, Uanis(Cl1B) \\sim Ueq, Uanis(Cl1A) \\sim Ueq:
with sigma of 0.01 and sigma for terminal atoms of 0.02
Uanis(Cl19) \\sim Ueq, Uanis(Cl20) \\sim Ueq, Uanis(Cl21) \\sim Ueq,
Uanis(C105) \\sim Ueq, Uanis(Cl1C) \\sim Ueq, Uanis(Cl1D) \\sim Ueq,
Uanis(Cl1E) \\sim Ueq, Uanis(C1B) \\sim Ueq: with sigma of 0.01 and sigma for
terminal atoms of 0.02
Uanis(Cl7) \\sim Ueq, Uanis(Cl8) \\sim Ueq, Uanis(Cl9) \\sim Ueq, Uanis(C101)
\\sim Ueq, Uanis(C1C) \\sim Ueq, Uanis(Cl7A) \\sim Ueq, Uanis(Cl9A) \\sim Ueq,
Uanis(Cl8A) \\sim Ueq: with sigma of 0.01 and sigma for terminal atoms of 0.02
4. Others
 Sof(C1A)=Sof(H1A)=Sof(Cl)=Sof(Cl1A)=Sof(Cl1B)=1-FVAR(1)
 Sof(Cl13)=Sof(Cl14)=Sof(Cl15)=Sof(C104)=Sof(H104)=FVAR(1)
 Sof(H10A)=Sof(Cl3A)=Sof(Cl0A)=Sof(Cl2A)=1-FVAR(2)
 Sof(Cl1)=Sof(Cl2)=Sof(Cl3)=Sof(H102)=FVAR(2)
 Sof(C94A)=Sof(H94D)=Sof(H94E)=Sof(H94F)=Sof(C93A)=Sof(H93D)=Sof(H93E)=
 Sof(H93F)=Sof(C95A)=Sof(H95D)=Sof(H95E)=Sof(H95F)=1-FVAR(3)
 Sof(C93)=Sof(H93A)=Sof(H93B)=Sof(H93C)=Sof(C94)=Sof(H94A)=Sof(H94B)=Sof(H94C)=
 Sof(C95)=Sof(H95A)=Sof(H95B)=Sof(H95C)=FVAR(3)
 Sof(Cl1C)=Sof(Cl1D)=Sof(Cl1E)=Sof(C1B)=Sof(H1B)=1-FVAR(4)
 Sof(Cl19)=Sof(Cl20)=Sof(Cl21)=Sof(C105)=Sof(H105)=FVAR(4)
 Sof(C1C)=Sof(H1C)=Sof(Cl7A)=Sof(Cl9A)=Sof(Cl8A)=1-FVAR(5)
 Sof(Cl7)=Sof(Cl8)=Sof(Cl9)=Sof(C101)=Sof(H101)=FVAR(5)
5.a Ternary CH refined with riding coordinates:
 C7(H7), C10(H10), C29(H29), C32(H32), C104(H104), C103(H103), C102(H102),
 C102(H10A), C106(H106), C101(H101), C105(H105), C100(H100), C1A(H1A), C1B(H1B),
  C1C(H1C)
5.b Secondary CH2 refined with riding coordinates:
 C71(H71A,H71B), C82(H82A,H82B), C83(H83A,H83B), C84(H84A,H84B)
5.c Aromatic/amide H refined with riding coordinates:
 C1(H1), C2(H2), C3(H3), C6(H6), C11(H11), C13(H13), C14(H14), C16(H16),
 C17(H17), C21(H21), C22(H22), C24(H24), C25(H25), C28(H28), C33(H33), C34(H34),
  C35(H35), C36(H36), C39(H39), C40(H40), C42(H42), C44(H44), C45(H45),
 C49(H49), C50(H50), C52(H52), C53(H53), C56(H56), C58(H58), C60(H60), C62(H62),
  C72(H72), C73(H73), C75(H75), C76(H76), C78(H78), C79(H79), C80(H80),
 C81(H81), C87(H87), C89(H89), C91(H91)
5.d Idealised Me refined as rotating group:
 C64(H64A,H64B,H64C), C65(H65A,H65B,H65C), C66(H66A,H66B,H66C), C68(H68A,H68B,
 H68C), C69(H69A,H69B,H69C), C70(H70A,H70B,H70C), C93(H93A,H93B,H93C), C94(H94A,
 H94B,H94C), C95(H95A,H95B,H95C), C97(H97A,H97B,H97C), C98(H98A,H98B,H98C),
 C99(H99A,H99B,H99C), C94A(H94D,H94E,H94F), C93A(H93D,H93E,H93F), C95A(H95D,
 H95E,H95F)
;

loop_
_space_group_symop_operation_xyz
'x, y, z'
'-x, -y, -z'

loop_
_atom_site_label
_atom_site_type_symbol
_atom_site_fract_x
_atom_site_fract_y
_atom_site_fract_z
_atom_site_U_iso_or_equiv
_atom_site_adp_type
_atom_site_occupancy
_atom_site_site_symmetry_order
_atom_site_calc_flag
_atom_site_refinement_flags_posn
_atom_site_refinement_flags_adp
_atom_site_refinement_flags_occupancy
_atom_site_disorder_assembly
_atom_site_disorder_group
O1 O 0.3998(3) 0.3219(2) 0.22960(10) 0.0534(8) Uani 1 1 d . . . . .
O2 O 0.3495(3) -0.01267(17) 0.40191(10) 0.0437(7) Uani 1 1 d . . . . .
O3 O 0.0809(3) -0.32837(18) 0.21764(11) 0.0516(8) Uani 1 1 d . . . . .
O4 O 0.0984(4) 0.0295(2) 0.04131(11) 0.0634(10) Uani 1 1 d . . . . .
N1 N 0.2028(3) 0.1259(2) 0.10441(11) 0.0382(7) Uani 1 1 d . . . . .
N2 N 0.3037(3) 0.2232(2) 0.16640(11) 0.0363(7) Uani 1 1 d . . . . .
N3 N 0.2581(3) -0.11670(19) 0.34018(10) 0.0329(7) Uani 1 1 d . . . . .
N4 N 0.1671(3) -0.22184(19) 0.27895(11) 0.0351(7) Uani 1 1 d . . . . .
C1 C 0.1848(7) 0.3905(3) 0.46766(18) 0.0672(16) Uani 1 1 d . . . . .
H1 H 0.1433 0.4197 0.4873 0.081 Uiso 1 1 calc R . . . .
C2 C 0.3101(7) 0.4078(3) 0.47462(17) 0.0669(16) Uani 1 1 d . . . . .
H2 H 0.3528 0.4489 0.4988 0.080 Uiso 1 1 calc R . . . .
C3 C 0.3745(5) 0.3639(3) 0.44543(16) 0.0554(12) Uani 1 1 d . . . . .
H3 H 0.4593 0.3753 0.4504 0.066 Uiso 1 1 calc R . . . .
C4 C 0.3099(4) 0.3035(2) 0.40927(14) 0.0443(10) Uani 1 1 d . . . . .
C5 C 0.1817(5) 0.2862(2) 0.40242(14) 0.0452(10) Uani 1 1 d . . . . .
C6 C 0.1192(6) 0.3294(3) 0.43131(17) 0.0571(12) Uani 1 1 d . . . . .
H6 H 0.0345 0.3178 0.4266 0.068 Uiso 1 1 calc R . . . .
C7 C 0.1252(4) 0.2170(3) 0.36177(14) 0.0418(9) Uani 1 1 d . . . . .
H7 H 0.0359 0.2049 0.3569 0.050 Uiso 1 1 calc R . . . .
C8 C 0.1865(4) 0.2401(2) 0.32196(14) 0.0392(9) Uani 1 1 d . . . . .
C9 C 0.3131(4) 0.2576(2) 0.32916(13) 0.0385(9) Uani 1 1 d . . . . .
C10 C 0.3621(4) 0.2498(2) 0.37437(14) 0.0413(9) Uani 1 1 d . . . . .
H10 H 0.4515 0.2619 0.3791 0.050 Uiso 1 1 calc R . . . .
C11 C 0.3841(4) 0.2813(2) 0.29688(14) 0.0416(9) Uani 1 1 d . . . . .
H11 H 0.4688 0.2921 0.3013 0.050 Uiso 1 1 calc R . . . .
C12 C 0.3241(4) 0.2884(3) 0.25788(15) 0.0472(10) Uani 1 1 d . . . . .
C13 C 0.1979(4) 0.2719(3) 0.25100(15) 0.0494(11) Uani 1 1 d . . . . .
H13 H 0.1597 0.2777 0.2249 0.059 Uiso 1 1 calc R . . . .
C14 C 0.1284(4) 0.2467(3) 0.28295(14) 0.0456(10) Uani 1 1 d . . . . .
H14 H 0.0435 0.2343 0.2781 0.055 Uiso 1 1 calc R . . . .
C15 C 0.3725(4) 0.2954(3) 0.18414(14) 0.0403(9) Uani 1 1 d . . . . .
C16 C 0.4253(4) 0.3497(2) 0.15979(15) 0.0413(9) Uani 1 1 d . . . . .
H16 H 0.4747 0.3998 0.1743 0.050 Uiso 1 1 calc R . . . .
C17 C 0.4011(4) 0.3258(2) 0.11410(14) 0.0402(9) Uani 1 1 d . . . . .
H17 H 0.4347 0.3597 0.0968 0.048 Uiso 1 1 calc R . . . .
C18 C 0.3256(3) 0.2501(2) 0.09339(13) 0.0351(8) Uani 1 1 d . . . . .
C19 C 0.2779(3) 0.1999(2) 0.12076(13) 0.0322(7) Uani 1 1 d . . . . .
C20 C 0.1751(4) 0.1021(2) 0.06072(14) 0.0429(9) Uani 1 1 d . . . . .
C21 C 0.2178(5) 0.1454(3) 0.02940(15) 0.0483(11) Uani 1 1 d . . . . .
H21 H 0.1945 0.1245 -0.0013 0.058 Uiso 1 1 calc R . . . .
C22 C 0.2952(4) 0.2195(3) 0.04630(14) 0.0437(10) Uani 1 1 d . . . . .
H22 H 0.3276 0.2496 0.0269 0.052 Uiso 1 1 calc R . . . .
C23 C 0.0328(5) -0.0153(3) 0.06796(16) 0.0529(12) Uani 1 1 d . . . . .
C24 C -0.0684(5) 0.0021(3) 0.08480(16) 0.0536(12) Uani 1 1 d . . . . .
H24 H -0.0865 0.0496 0.0837 0.064 Uiso 1 1 calc R . . . .
C25 C -0.1451(5) -0.0515(3) 0.10379(15) 0.0481(10) Uani 1 1 d . . . . .
H25 H -0.2134 -0.0395 0.1159 0.058 Uiso 1 1 calc R . . . .
C26 C -0.1184(4) -0.1232(2) 0.10446(14) 0.0398(9) Uani 1 1 d . . . . .
C27 C -0.0121(4) -0.1381(2) 0.08859(15) 0.0413(9) Uani 1 1 d . . . . .
C28 C 0.0660(4) -0.0835(3) 0.07063(16) 0.0509(11) Uani 1 1 d . . . . .
H28 H 0.1383 -0.0927 0.0608 0.061 Uiso 1 1 calc R . . . .
C29 C 0.0020(4) -0.2202(3) 0.08883(15) 0.0437(9) Uani 1 1 d . . . . .
H29 H 0.0788 -0.2294 0.0787 0.052 Uiso 1 1 calc R . . . .
C30 C -0.1105(4) -0.2758(2) 0.05859(14) 0.0414(9) Uani 1 1 d . . . . .
C31 C -0.2204(4) -0.2625(2) 0.07365(13) 0.0390(9) Uani 1 1 d . . . . .
C32 C -0.2000(4) -0.1948(2) 0.11595(14) 0.0389(9) Uani 1 1 d . . . . .
H32 H -0.2765 -0.1852 0.1261 0.047 Uiso 1 1 calc R . . . .
C33 C -0.3307(4) -0.3102(3) 0.05103(15) 0.0474(10) Uani 1 1 d . . . . .
H33 H -0.4037 -0.3023 0.0608 0.057 Uiso 1 1 calc R . . . .
C34 C -0.3311(6) -0.3706(3) 0.01316(16) 0.0599(14) Uani 1 1 d . . . . .
H34 H -0.4053 -0.4036 -0.0019 0.072 Uiso 1 1 calc R . . . .
C35 C -0.2243(6) -0.3824(3) -0.00238(16) 0.0586(14) Uani 1 1 d . . . . .
H35 H -0.2271 -0.4224 -0.0281 0.070 Uiso 1 1 calc R . . . .
C36 C -0.1126(5) -0.3351(3) 0.02009(15) 0.0547(12) Uani 1 1 d . . . . .
H36 H -0.0401 -0.3428 0.0096 0.066 Uiso 1 1 calc R . . . .
C37 C -0.0157(4) -0.2329(2) 0.13535(14) 0.0379(8) Uani 1 1 d . . . . .
C38 C -0.1258(4) -0.2198(2) 0.14979(13) 0.0348(8) Uani 1 1 d . . . . .
C39 C -0.1617(4) -0.2383(2) 0.18892(13) 0.0396(9) Uani 1 1 d . . . . .
H39 H -0.2332 -0.2283 0.1991 0.048 Uiso 1 1 calc R . . . .
C40 C -0.0904(4) -0.2719(3) 0.21287(14) 0.0441(9) Uani 1 1 d . . . . .
H40 H -0.1159 -0.2869 0.2384 0.053 Uiso 1 1 calc R . . . .
C41 C 0.0184(4) -0.2827(2) 0.19847(14) 0.0425(9) Uani 1 1 d . . . . .
C42 C 0.0578(4) -0.2631(3) 0.16002(15) 0.0431(9) Uani 1 1 d . . . . .
H42 H 0.1321 -0.2700 0.1510 0.052 Uiso 1 1 calc R . . . .
C43 C 0.1534(4) -0.2960(2) 0.25746(14) 0.0388(9) Uani 1 1 d . . . . .
C44 C 0.2087(4) -0.3503(2) 0.27148(15) 0.0442(10) Uani 1 1 d . . . . .
H44 H 0.1941 -0.4024 0.2544 0.053 Uiso 1 1 calc R . . . .
C45 C 0.2839(4) -0.3239(3) 0.31073(15) 0.0433(9) Uani 1 1 d . . . . .
H45 H 0.3221 -0.3580 0.3211 0.052 Uiso 1 1 calc R . . . .
C46 C 0.3038(4) -0.2444(2) 0.33567(14) 0.0360(8) Uani 1 1 d . . . . .
C47 C 0.2440(3) -0.1951(2) 0.31821(13) 0.0338(8) Uani 1 1 d . . . . .
C48 C 0.3303(4) -0.0900(2) 0.37823(13) 0.0342(8) Uani 1 1 d . . . . .
C49 C 0.3945(4) -0.1336(3) 0.39844(14) 0.0416(9) Uani 1 1 d . . . . .
H49 H 0.4448 -0.1103 0.4255 0.050 Uiso 1 1 calc R . . . .
C50 C 0.3804(4) -0.2108(3) 0.37697(14) 0.0427(9) Uani 1 1 d . . . . .
H50 H 0.4210 -0.2417 0.3894 0.051 Uiso 1 1 calc R . . . .
C51 C 0.2863(4) 0.0375(2) 0.38853(13) 0.0380(8) Uani 1 1 d . . . . .
C52 C 0.1591(4) 0.0199(2) 0.38357(13) 0.0389(9) Uani 1 1 d . . . . .
H52 H 0.1128 -0.0283 0.3868 0.047 Uiso 1 1 calc R . . . .
C53 C 0.1028(4) 0.0758(3) 0.37375(13) 0.0398(9) Uani 1 1 d . . . . .
H53 H 0.0180 0.0642 0.3695 0.048 Uiso 1 1 calc R . . . .
C54 C 0.1716(4) 0.1485(2) 0.37031(13) 0.0372(8) Uani 1 1 d . . . . .
C55 C 0.2995(4) 0.1656(2) 0.37667(13) 0.0386(8) Uani 1 1 d . . . . .
C56 C 0.3577(4) 0.1095(2) 0.38473(13) 0.0379(8) Uani 1 1 d . . . . .
H56 H 0.4424 0.1200 0.3875 0.046 Uiso 1 1 calc R . . . .
O5 O 0.6261(3) 0.15380(17) 0.15425(10) 0.0436(7) Uani 1 1 d . . . . .
O6 O 0.5622(4) 0.16040(19) 0.08536(11) 0.0576(9) Uani 1 1 d . . . . .
N5 N 0.3184(3) 0.0511(2) 0.21512(11) 0.0359(7) Uani 1 1 d . . . . .
N6 N -0.2284(3) -0.09130(19) 0.29724(10) 0.0329(7) Uani 1 1 d . . . . .
C57 C -0.2545(4) -0.0052(3) 0.44250(14) 0.0437(10) Uani 1 1 d . . . . .
C58 C -0.2627(4) -0.0698(3) 0.46099(14) 0.0459(10) Uani 1 1 d . . . . .
H58 H -0.2467 -0.0600 0.4920 0.055 Uiso 1 1 calc R . . . .
C59 C -0.2935(4) -0.1483(3) 0.43557(14) 0.0439(10) Uani 1 1 d . . . . .
C60 C -0.3149(4) -0.1621(3) 0.38943(14) 0.0408(9) Uani 1 1 d . . . . .
H60 H -0.3327 -0.2138 0.3715 0.049 Uiso 1 1 calc R . . . .
C61 C -0.3099(4) -0.0990(3) 0.36941(13) 0.0391(9) Uani 1 1 d . . . . .
C62 C -0.2804(4) -0.0216(3) 0.39578(13) 0.0396(9) Uani 1 1 d . . . . .
H62 H -0.2777 0.0199 0.3823 0.048 Uiso 1 1 calc R . . . .
C63 C -0.2243(5) 0.0801(3) 0.47150(15) 0.0533(11) Uani 1 1 d . . . . .
C64 C -0.1351(5) 0.1361(3) 0.45072(17) 0.0573(12) Uani 1 1 d . . . . .
H64A H -0.0623 0.1181 0.4468 0.086 Uiso 1 1 calc GR . . . .
H64B H -0.1145 0.1888 0.4702 0.086 Uiso 1 1 calc GR . . . .
H64C H -0.1725 0.1367 0.4221 0.086 Uiso 1 1 calc GR . . . .
C65 C -0.3437(6) 0.1053(4) 0.4742(3) 0.090(2) Uani 1 1 d . . . . .
H65A H -0.3764 0.1052 0.4447 0.134 Uiso 1 1 calc GR . . . .
H65B H -0.3284 0.1577 0.4936 0.134 Uiso 1 1 calc GR . . . .
H65C H -0.4015 0.0688 0.4859 0.134 Uiso 1 1 calc GR . . . .
C66 C -0.1667(7) 0.0874(4) 0.51899(17) 0.082(2) Uani 1 1 d . . . . .
H66A H -0.2256 0.0588 0.5344 0.122 Uiso 1 1 calc GR . . . .
H66B H -0.1413 0.1424 0.5351 0.122 Uiso 1 1 calc GR . . . .
H66C H -0.0971 0.0656 0.5172 0.122 Uiso 1 1 calc GR . . . .
C67 C -0.3066(5) -0.2155(3) 0.45958(15) 0.0515(11) Uani 1 1 d . . . . .
C68 C -0.1901(5) -0.2019(4) 0.4913(2) 0.0714(16) Uani 1 1 d . . . . .
H68A H -0.1215 -0.1998 0.4745 0.107 Uiso 1 1 calc GR . . . .
H68B H -0.1982 -0.2447 0.5057 0.107 Uiso 1 1 calc GR . . . .
H68C H -0.1776 -0.1526 0.5137 0.107 Uiso 1 1 calc GR . . . .
C69 C -0.4141(5) -0.2134(4) 0.48795(18) 0.0626(14) Uani 1 1 d . . . . .
H69A H -0.3989 -0.1623 0.5088 0.094 Uiso 1 1 calc GR . . . .
H69B H -0.4220 -0.2537 0.5042 0.094 Uiso 1 1 calc GR . . . .
H69C H -0.4883 -0.2231 0.4685 0.094 Uiso 1 1 calc GR . . . .
C70 C -0.3328(6) -0.2967(3) 0.42652(19) 0.0651(14) Uani 1 1 d . . . . .
H70A H -0.4069 -0.3056 0.4072 0.098 Uiso 1 1 calc GR . . . .
H70B H -0.3415 -0.3370 0.4427 0.098 Uiso 1 1 calc GR . . . .
H70C H -0.2664 -0.2987 0.4088 0.098 Uiso 1 1 calc GR . . . .
C71 C -0.3408(4) -0.1148(3) 0.31948(13) 0.0412(9) Uani 1 1 d . . . . .
H71A H -0.3983 -0.0851 0.3133 0.049 Uiso 1 1 calc R . . . .
H71B H -0.3796 -0.1709 0.3070 0.049 Uiso 1 1 calc R . . . .
C72 C -0.2242(4) -0.0405(2) 0.27130(13) 0.0376(8) Uani 1 1 d . . . . .
H72 H -0.2920 -0.0217 0.2661 0.045 Uiso 1 1 calc R . . . .
C73 C -0.1200(4) -0.0159(3) 0.25239(14) 0.0401(9) Uani 1 1 d . . . . .
H73 H -0.1181 0.0191 0.2342 0.048 Uiso 1 1 calc R . . . .
C74 C -0.0168(3) -0.0430(2) 0.26019(12) 0.0324(8) Uani 1 1 d . . . . .
C75 C -0.0264(4) -0.0975(2) 0.28601(12) 0.0361(8) Uani 1 1 d . . . . .
H75 H 0.0389 -0.1187 0.2910 0.043 Uiso 1 1 calc R . . . .
C76 C -0.1323(4) -0.1199(2) 0.30408(13) 0.0377(8) Uani 1 1 d . . . . .
H76 H -0.1376 -0.1560 0.3216 0.045 Uiso 1 1 calc R . . . .
C77 C 0.0986(3) -0.0124(2) 0.24300(12) 0.0314(7) Uani 1 1 d . . . . .
C78 C 0.2105(4) -0.0125(3) 0.26486(15) 0.0456(10) Uani 1 1 d . . . . .
H78 H 0.2117 -0.0344 0.2894 0.055 Uiso 1 1 calc R . . . .
C79 C 0.3179(4) 0.0193(3) 0.25019(14) 0.0449(10) Uani 1 1 d . . . . .
H79 H 0.3916 0.0188 0.2649 0.054 Uiso 1 1 calc R . . . .
C80 C 0.2138(4) 0.0504(3) 0.19259(16) 0.0495(11) Uani 1 1 d . . . . .
H80 H 0.2154 0.0709 0.1675 0.059 Uiso 1 1 calc R . . . .
C81 C 0.1036(4) 0.0194(3) 0.20632(16) 0.0483(11) Uani 1 1 d . . . . .
H81 H 0.0314 0.0199 0.1906 0.058 Uiso 1 1 calc R . . . .
C82 C 0.4373(4) 0.0861(3) 0.20030(14) 0.0404(9) Uani 1 1 d . . . . .
H82A H 0.5037 0.0800 0.2193 0.048 Uiso 1 1 calc R . . . .
H82B H 0.4469 0.1425 0.2037 0.048 Uiso 1 1 calc R . . . .
C83 C 0.4446(4) 0.0465(3) 0.15158(14) 0.0412(9) Uani 1 1 d . . . . .
H83A H 0.4155 -0.0107 0.1462 0.049 Uiso 1 1 calc R . . . .
H83B H 0.3932 0.0639 0.1318 0.049 Uiso 1 1 calc R . . . .
C84 C 0.5760(4) 0.0682(2) 0.14153(17) 0.0460(10) Uani 1 1 d . . . . .
H84A H 0.6249 0.0438 0.1580 0.055 Uiso 1 1 calc R . . . .
H84B H 0.5792 0.0480 0.1097 0.055 Uiso 1 1 calc R . . . .
C85 C 0.6151(4) 0.1926(3) 0.12254(15) 0.0413(9) Uani 1 1 d . . . . .
C86 C 0.6763(3) 0.2791(2) 0.13938(13) 0.0350(8) Uani 1 1 d . . . . .
C87 C 0.7160(4) 0.3138(3) 0.18455(14) 0.0395(9) Uani 1 1 d . . . . .
H87 H 0.7026 0.2828 0.2051 0.047 Uiso 1 1 calc R . . . .
C88 C 0.7756(4) 0.3943(3) 0.19983(15) 0.0433(9) Uani 1 1 d . . . . .
C89 C 0.7925(4) 0.4382(3) 0.16771(15) 0.0416(9) Uani 1 1 d . . . . .
H89 H 0.8315 0.4920 0.1774 0.050 Uiso 1 1 calc R . . . .
C90 C 0.7543(4) 0.4058(2) 0.12216(14) 0.0374(8) Uani 1 1 d . . . . .
C91 C 0.6946(4) 0.3247(2) 0.10833(13) 0.0360(8) Uani 1 1 d . . . . .
H91 H 0.6669 0.3012 0.0781 0.043 Uiso 1 1 calc R . . . .
C92 C 0.8176(5) 0.4324(3) 0.25009(16) 0.0582(13) Uani 1 1 d D . . . .
C93 C 0.7093(11) 0.4258(9) 0.2761(4) 0.079(4) Uani 0.619(17) 1 d . U P A 1
H93A H 0.6519 0.4499 0.2643 0.118 Uiso 0.619(17) 1 calc GR . P A 1
H93B H 0.7359 0.4524 0.3072 0.118 Uiso 0.619(17) 1 calc GR . P A 1
H93C H 0.6710 0.3708 0.2734 0.118 Uiso 0.619(17) 1 calc GR . P A 1
C94 C 0.9026(12) 0.3859(8) 0.2657(4) 0.093(4) Uani 0.619(17) 1 d D U P A 1
H94A H 0.8592 0.3310 0.2601 0.140 Uiso 0.619(17) 1 calc GR . P A 1
H94B H 0.9290 0.4072 0.2973 0.140 Uiso 0.619(17) 1 calc GR . P A 1
H94C H 0.9724 0.3905 0.2495 0.140 Uiso 0.619(17) 1 calc GR . P A 1
C95 C 0.8857(19) 0.5215(10) 0.2603(5) 0.107(6) Uani 0.619(17) 1 d . U P A 1
H95A H 0.9555 0.5277 0.2441 0.161 Uiso 0.619(17) 1 calc GR . P A 1
H95B H 0.9121 0.5417 0.2919 0.161 Uiso 0.619(17) 1 calc GR . P A 1
H95C H 0.8318 0.5505 0.2512 0.161 Uiso 0.619(17) 1 calc GR . P A 1
C96 C 0.7782(4) 0.4549(2) 0.08754(14) 0.0411(9) Uani 1 1 d . . . . .
C97 C 0.6634(5) 0.4414(4) 0.0564(2) 0.0733(17) Uani 1 1 d . . . . .
H97A H 0.6345 0.3860 0.0414 0.110 Uiso 1 1 calc GR . . . .
H97B H 0.6806 0.4717 0.0346 0.110 Uiso 1 1 calc GR . . . .
H97C H 0.6019 0.4580 0.0735 0.110 Uiso 1 1 calc GR . . . .
C98 C 0.8749(5) 0.4266(4) 0.05863(19) 0.0639(14) Uani 1 1 d . . . . .
H98A H 0.9502 0.4365 0.0775 0.096 Uiso 1 1 calc GR . . . .
H98B H 0.8884 0.4551 0.0358 0.096 Uiso 1 1 calc GR . . . .
H98C H 0.8456 0.3707 0.0447 0.096 Uiso 1 1 calc GR . . . .
C99 C 0.8308(7) 0.5443(3) 0.10975(19) 0.0764(19) Uani 1 1 d . . . . .
H99A H 0.7703 0.5648 0.1255 0.115 Uiso 1 1 calc GR . . . .
H99B H 0.8532 0.5718 0.0870 0.115 Uiso 1 1 calc GR . . . .
H99C H 0.9017 0.5518 0.1305 0.115 Uiso 1 1 calc GR . . . .
P2 P 0.53338(12) 0.17030(8) 0.80535(4) 0.0504(3) Uani 1 1 d . . . . .
F7 F 0.6279(3) 0.24820(19) 0.80020(11) 0.0667(8) Uani 1 1 d . . . . .
F8 F 0.5094(3) 0.2198(2) 0.85255(11) 0.0825(11) Uani 1 1 d . . . . .
F9 F 0.6412(3) 0.1456(2) 0.82816(14) 0.0902(12) Uani 1 1 d . . . . .
F10 F 0.4386(4) 0.0932(2) 0.81066(16) 0.1038(15) Uani 1 1 d . . . . .
F11 F 0.5556(4) 0.1229(2) 0.75722(12) 0.0880(12) Uani 1 1 d . . . . .
F12 F 0.4252(3) 0.1943(2) 0.78099(10) 0.0649(8) Uani 1 1 d . . . . .
P1 P 0.29001(13) 0.83944(8) 0.68547(4) 0.0547(3) Uani 1 1 d . . . . .
F1 F 0.3934(3) 0.9212(2) 0.69844(15) 0.0909(12) Uani 1 1 d . . . . .
F2 F 0.2440(4) 0.8630(2) 0.73289(11) 0.0939(12) Uani 1 1 d . . . . .
F3 F 0.3784(5) 0.7975(3) 0.70572(17) 0.1188(18) Uani 1 1 d . . . . .
F4 F 0.1861(3) 0.7587(2) 0.67176(13) 0.0816(10) Uani 1 1 d . . . . .
F5 F 0.3346(4) 0.8179(3) 0.63747(13) 0.0940(12) Uani 1 1 d . . . . .
F6 F 0.1995(3) 0.88344(18) 0.66616(10) 0.0635(8) Uani 1 1 d . . . . .
Cl13 Cl 0.6661(4) 0.3057(2) 0.46070(11) 0.0864(12) Uani 0.528(5) 1 d . U P B 1
Cl14 Cl 0.6752(10) 0.4075(6) 0.4009(4) 0.094(2) Uani 0.528(5) 1 d . U P B 1
Cl15 Cl 0.8890(3) 0.4235(2) 0.46109(18) 0.118(2) Uani 0.528(5) 1 d . U P B 1
C104 C 0.7583(11) 0.3569(8) 0.4278(5) 0.071(3) Uani 0.528(5) 1 d . U P B 1
H104 H 0.7842 0.3183 0.4049 0.085 Uiso 0.528(5) 1 calc R . P B 1
Cl10 Cl 0.3073(4) 0.57606(14) 0.41932(9) 0.1502(12) Uani 1 1 d . . . . .
Cl11 Cl 0.1910(2) 0.46783(13) 0.33473(9) 0.1182(8) Uani 1 1 d . . . . .
Cl12 Cl 0.4450(2) 0.50004(15) 0.35858(9) 0.1188(7) Uani 1 1 d . . . . .
C103 C 0.3021(7) 0.4909(4) 0.3796(2) 0.083(2) Uani 1 1 d . . . . .
H103 H 0.2882 0.4468 0.3940 0.100 Uiso 1 1 calc R . . . .
Cl1 Cl 0.1127(5) 0.3538(3) 0.1481(3) 0.130(2) Uani 0.746(13) 1 d D U P C 1
Cl2 Cl -0.0476(8) 0.2053(4) 0.1546(2) 0.0709(15) Uani 0.746(13) 1 d D U P C 1
Cl3 Cl -0.0321(7) 0.2297(4) 0.06988(13) 0.123(2) Uani 0.746(13) 1 d D U P C 1
C102 C -0.0242(5) 0.2828(3) 0.12815(18) 0.0839(19) Uani 1 1 d D U . . .
H102 H -0.0920 0.3080 0.1317 0.101 Uiso 0.746(13) 1 calc R . P C 1
H10A H -0.0961 0.3037 0.1262 0.101 Uiso 0.254(13) 1 calc R . P C 2
Cl16 Cl 0.59194(16) 0.47595(9) 0.75680(6) 0.0772(4) Uani 1 1 d . . . . .
Cl17 Cl 0.41761(19) 0.40884(12) 0.80994(7) 0.0983(6) Uani 1 1 d . . . . .
Cl18 Cl 0.3934(2) 0.34056(12) 0.71476(7) 0.1116(7) Uani 1 1 d . . . . .
C106 C 0.4955(6) 0.3884(4) 0.7639(2) 0.0728(16) Uani 1 1 d . . . . .
H106 H 0.5458 0.3531 0.7690 0.087 Uiso 1 1 calc R . . . .
Cl7 Cl 0.2441(11) 0.8125(7) -0.0077(5) 0.155(6) Uani 0.261(6) 1 d D U P D 1
Cl8 Cl 0.449(2) 0.8528(9) 0.0557(4) 0.177(6) Uani 0.261(6) 1 d D U P D 1
Cl9 Cl 0.3738(18) 0.9745(10) 0.0290(6) 0.083(5) Uani 0.261(6) 1 d D U P D 1
C101 C 0.3898(14) 0.8784(9) 0.0088(7) 0.072(7) Uani 0.261(6) 1 d D U P D 1
H101 H 0.4421 0.8749 -0.0154 0.086 Uiso 0.261(6) 1 calc R . P D 1
Cl19 Cl 0.0961(4) 0.4251(2) 0.60759(14) 0.1284(17) Uani 0.622(5) 1 d D U P E 1
Cl20 Cl 0.0143(4) 0.2804(3) 0.63467(17) 0.1250(18) Uani 0.622(5) 1 d D U P E 1
Cl21 Cl -0.1149(6) 0.3066(3) 0.56005(17) 0.1416(19) Uani 0.622(5) 1 d D U P E 1
C105 C -0.0285(8) 0.3527(5) 0.6121(3) 0.082(3) Uani 0.622(5) 1 d D U P E 1
H105 H -0.0797 0.3777 0.6322 0.098 Uiso 0.622(5) 1 calc R . P E 1
Cl4 Cl 0.22845(19) 0.54516(13) 0.13908(7) 0.0997(6) Uani 1 1 d . . . . .
Cl5 Cl 0.41242(17) 0.56768(12) 0.07995(7) 0.1011(6) Uani 1 1 d . . . . .
Cl6 Cl 0.1856(3) 0.60969(13) 0.06609(6) 0.1090(7) Uani 1 1 d . . . . .
C100 C 0.2985(6) 0.6049(3) 0.1059(2) 0.0720(16) Uani 1 1 d . . . . .
H100 H 0.3354 0.6584 0.1250 0.086 Uiso 1 1 calc R . . . .
C1A C 0.7898(15) 0.3924(10) 0.4095(5) 0.079(4) Uani 0.472(5) 1 d . U P B 2
H1A H 0.7900 0.3447 0.3863 0.094 Uiso 0.472(5) 1 calc R . P B 2
Cl Cl 0.7700(7) 0.3670(4) 0.4601(2) 0.132(2) Uani 0.472(5) 1 d . U P B 2
Cl1A Cl 0.9266(4) 0.4618(3) 0.4139(2) 0.124(2) Uani 0.472(5) 1 d . U P B 2
Cl1B Cl 0.6687(12) 0.4287(7) 0.3943(5) 0.100(2) Uani 0.472(5) 1 d . U P B 2
Cl3A Cl 0.0350(11) 0.2831(12) 0.0790(3) 0.093(4) Uani 0.254(13) 1 d D U P C 2
Cl0A Cl 0.0937(13) 0.3626(10) 0.1632(6) 0.127(6) Uani 0.254(13) 1 d D U P C 2
Cl2A Cl -0.0530(19) 0.2200(11) 0.1645(6) 0.062(3) Uani 0.254(13) 1 d D U P C 2
C94A C 0.822(2) 0.3708(9) 0.2769(6) 0.077(6) Uani 0.381(17) 1 d D U P A 2
H94D H 0.7449 0.3316 0.2709 0.115 Uiso 0.381(17) 1 calc GR . P A 2
H94E H 0.8383 0.3967 0.3084 0.115 Uiso 0.381(17) 1 calc GR . P A 2
H94F H 0.8856 0.3455 0.2681 0.115 Uiso 0.381(17) 1 calc GR . P A 2
C93A C 0.7205(17) 0.4742(15) 0.2684(6) 0.081(6) Uani 0.381(17) 1 d D U P A 2
H93D H 0.7000 0.5040 0.2483 0.121 Uiso 0.381(17) 1 calc GR . P A 2
H93E H 0.7522 0.5094 0.2975 0.121 Uiso 0.381(17) 1 calc GR . P A 2
H93F H 0.6487 0.4352 0.2709 0.121 Uiso 0.381(17) 1 calc GR . P A 2
C95A C 0.9415(17) 0.4915(12) 0.2555(7) 0.067(5) Uani 0.381(17) 1 d . U P A 2
H95D H 0.9974 0.4655 0.2400 0.101 Uiso 0.381(17) 1 calc GR . P A 2
H95E H 0.9720 0.5117 0.2868 0.101 Uiso 0.381(17) 1 calc GR . P A 2
H95F H 0.9332 0.5346 0.2430 0.101 Uiso 0.381(17) 1 calc GR . P A 2
Cl1C Cl -0.0170(14) 0.3218(7) 0.5690(5) 0.196(5) Uani 0.378(5) 1 d D U P E 2
Cl1D Cl 0.0028(6) 0.2042(5) 0.6147(2) 0.118(3) Uani 0.378(5) 1 d D U P E 2
Cl1E Cl 0.1184(14) 0.3488(9) 0.6639(5) 0.287(8) Uani 0.378(5) 1 d D U P E 2
C1B C -0.008(2) 0.3030(8) 0.6222(5) 0.117(8) Uani 0.378(5) 1 d D U P E 2
H1B H -0.0827 0.3081 0.6354 0.141 Uiso 0.378(5) 1 calc R . P E 2
C1C C 0.4261(6) 0.8687(4) 0.0175(3) 0.063(2) Uani 0.739(6) 1 d D U P D 2
H1C H 0.4445 0.8566 -0.0137 0.076 Uiso 0.739(6) 1 calc R . P D 2
Cl7A Cl 0.3183(4) 0.78626(18) 0.02477(14) 0.1194(14) Uani 0.739(6) 1 d D U P D 2
Cl9A Cl 0.3702(5) 0.9526(4) 0.0267(2) 0.0853(16) Uani 0.739(6) 1 d D U P D 2
Cl8A Cl 0.5606(3) 0.88506(16) 0.05273(9) 0.0886(10) Uani 0.739(6) 1 d D U P D 2

loop_
_atom_site_aniso_label
_atom_site_aniso_U_11
_atom_site_aniso_U_22
_atom_site_aniso_U_33
_atom_site_aniso_U_23
_atom_site_aniso_U_13
_atom_site_aniso_U_12
O1 0.0529(19) 0.0578(19) 0.0375(16) 0.0098(14) 0.0028(14) -0.0055(15)
O2 0.0488(17) 0.0398(15) 0.0409(15) 0.0071(12) -0.0054(13) 0.0139(13)
O3 0.063(2) 0.0416(17) 0.0472(17) 0.0036(13) -0.0128(15) 0.0201(15)
O4 0.090(3) 0.0466(19) 0.0395(17) 0.0160(14) 0.0009(17) -0.0118(18)
N1 0.0446(19) 0.0373(17) 0.0366(17) 0.0174(14) 0.0026(14) 0.0109(15)
N2 0.0370(17) 0.0388(18) 0.0323(16) 0.0117(13) 0.0022(13) 0.0062(14)
N3 0.0332(16) 0.0361(16) 0.0329(16) 0.0132(13) 0.0034(13) 0.0111(13)
N4 0.0377(17) 0.0375(17) 0.0353(16) 0.0126(13) 0.0032(13) 0.0167(14)
C1 0.113(5) 0.048(3) 0.049(3) 0.011(2) 0.020(3) 0.037(3)
C2 0.110(5) 0.043(3) 0.042(3) 0.007(2) 0.004(3) 0.014(3)
C3 0.074(3) 0.046(3) 0.042(2) 0.014(2) 0.000(2) 0.008(2)
C4 0.059(3) 0.037(2) 0.040(2) 0.0154(17) 0.0043(19) 0.0145(19)
C5 0.066(3) 0.036(2) 0.037(2) 0.0093(17) 0.007(2) 0.021(2)
C6 0.081(4) 0.049(3) 0.051(3) 0.016(2) 0.017(3) 0.029(3)
C7 0.040(2) 0.049(2) 0.041(2) 0.0117(18) 0.0062(17) 0.0190(18)
C8 0.040(2) 0.042(2) 0.038(2) 0.0077(17) 0.0037(17) 0.0186(17)
C9 0.046(2) 0.035(2) 0.0346(19) 0.0072(16) 0.0030(17) 0.0137(17)
C10 0.043(2) 0.041(2) 0.042(2) 0.0133(17) 0.0032(18) 0.0105(18)
C11 0.044(2) 0.040(2) 0.038(2) 0.0037(17) 0.0001(17) 0.0124(18)
C12 0.053(3) 0.047(2) 0.038(2) 0.0080(18) 0.0086(19) 0.008(2)
C13 0.047(3) 0.064(3) 0.038(2) 0.012(2) 0.0013(19) 0.017(2)
C14 0.046(2) 0.053(3) 0.039(2) 0.0108(19) 0.0037(18) 0.017(2)
C15 0.035(2) 0.046(2) 0.041(2) 0.0140(18) 0.0044(17) 0.0079(17)
C16 0.036(2) 0.035(2) 0.051(2) 0.0115(18) 0.0064(18) 0.0052(16)
C17 0.039(2) 0.036(2) 0.050(2) 0.0191(18) 0.0117(18) 0.0083(17)
C18 0.0327(19) 0.039(2) 0.040(2) 0.0184(16) 0.0102(16) 0.0117(16)
C19 0.0303(18) 0.0312(18) 0.0387(19) 0.0134(15) 0.0055(15) 0.0104(14)
C20 0.050(2) 0.038(2) 0.040(2) 0.0168(17) 0.0042(18) 0.0040(18)
C21 0.064(3) 0.045(2) 0.035(2) 0.0146(18) 0.005(2) 0.007(2)
C22 0.054(3) 0.042(2) 0.043(2) 0.0238(18) 0.0158(19) 0.0130(19)
C23 0.065(3) 0.041(2) 0.045(2) 0.0165(19) -0.006(2) -0.005(2)
C24 0.077(3) 0.030(2) 0.048(3) 0.0089(18) -0.004(2) 0.006(2)
C25 0.054(3) 0.043(2) 0.045(2) 0.0080(19) -0.001(2) 0.013(2)
C26 0.043(2) 0.035(2) 0.040(2) 0.0108(16) 0.0031(17) 0.0065(17)
C27 0.037(2) 0.038(2) 0.046(2) 0.0127(18) 0.0013(17) 0.0037(17)
C28 0.041(2) 0.055(3) 0.053(3) 0.020(2) 0.005(2) 0.001(2)
C29 0.038(2) 0.047(2) 0.053(2) 0.0189(19) 0.0162(19) 0.0157(18)
C30 0.051(2) 0.038(2) 0.039(2) 0.0159(17) 0.0112(18) 0.0120(18)
C31 0.045(2) 0.036(2) 0.039(2) 0.0177(17) -0.0001(17) 0.0074(17)
C32 0.0311(19) 0.043(2) 0.045(2) 0.0130(17) 0.0093(16) 0.0106(16)
C33 0.050(3) 0.044(2) 0.050(2) 0.023(2) -0.003(2) 0.005(2)
C34 0.086(4) 0.040(2) 0.046(3) 0.018(2) -0.016(3) -0.001(2)
C35 0.100(4) 0.040(2) 0.035(2) 0.0099(19) 0.005(3) 0.017(3)
C36 0.088(4) 0.048(3) 0.043(2) 0.023(2) 0.023(2) 0.030(3)
C37 0.0322(19) 0.039(2) 0.044(2) 0.0124(17) 0.0056(16) 0.0104(16)
C38 0.0341(19) 0.0309(18) 0.0350(19) 0.0050(15) -0.0008(15) 0.0048(15)
C39 0.038(2) 0.042(2) 0.035(2) 0.0045(16) 0.0028(16) 0.0083(17)
C40 0.051(2) 0.048(2) 0.035(2) 0.0105(18) 0.0063(18) 0.015(2)
C41 0.048(2) 0.036(2) 0.042(2) 0.0062(17) -0.0076(18) 0.0156(18)
C42 0.034(2) 0.041(2) 0.052(2) 0.0092(18) 0.0041(18) 0.0094(17)
C43 0.040(2) 0.037(2) 0.042(2) 0.0092(17) 0.0017(17) 0.0155(17)
C44 0.050(2) 0.033(2) 0.051(2) 0.0091(18) 0.001(2) 0.0152(18)
C45 0.043(2) 0.043(2) 0.054(2) 0.0225(19) 0.0055(19) 0.0204(18)
C46 0.0331(19) 0.036(2) 0.045(2) 0.0172(17) 0.0071(16) 0.0144(16)
C47 0.0312(18) 0.039(2) 0.0359(19) 0.0162(16) 0.0063(15) 0.0096(15)
C48 0.0360(19) 0.0330(19) 0.0358(19) 0.0111(15) 0.0041(16) 0.0111(15)
C49 0.039(2) 0.051(2) 0.037(2) 0.0143(18) -0.0019(17) 0.0137(18)
C50 0.045(2) 0.048(2) 0.044(2) 0.0222(19) 0.0034(18) 0.0198(19)
C51 0.046(2) 0.036(2) 0.036(2) 0.0076(16) 0.0046(17) 0.0184(17)
C52 0.042(2) 0.038(2) 0.035(2) 0.0069(16) 0.0070(17) 0.0084(17)
C53 0.041(2) 0.046(2) 0.035(2) 0.0075(17) 0.0079(17) 0.0171(18)
C54 0.037(2) 0.039(2) 0.037(2) 0.0067(16) 0.0062(16) 0.0149(17)
C55 0.043(2) 0.037(2) 0.036(2) 0.0083(16) 0.0044(17) 0.0126(17)
C56 0.036(2) 0.042(2) 0.0343(19) 0.0074(16) -0.0012(16) 0.0113(17)
O5 0.0425(16) 0.0428(16) 0.0515(17) 0.0239(13) 0.0129(13) 0.0093(13)
O6 0.077(2) 0.0462(18) 0.0440(18) 0.0124(15) 0.0046(17) 0.0059(17)
N5 0.0342(17) 0.0407(18) 0.0376(17) 0.0174(14) 0.0063(13) 0.0108(14)
N6 0.0318(16) 0.0381(17) 0.0263(14) 0.0067(12) 0.0024(12) 0.0061(13)
C57 0.037(2) 0.056(3) 0.036(2) 0.0112(18) 0.0069(17) 0.0080(19)
C58 0.045(2) 0.064(3) 0.0285(19) 0.0148(19) 0.0071(17) 0.011(2)
C59 0.037(2) 0.059(3) 0.040(2) 0.023(2) 0.0028(17) 0.0107(19)
C60 0.035(2) 0.048(2) 0.041(2) 0.0148(18) 0.0100(17) 0.0099(17)
C61 0.0289(19) 0.055(2) 0.035(2) 0.0153(18) 0.0065(15) 0.0086(17)
C62 0.039(2) 0.045(2) 0.035(2) 0.0140(17) 0.0091(16) 0.0082(17)
C63 0.053(3) 0.061(3) 0.041(2) 0.009(2) 0.009(2) 0.008(2)
C64 0.062(3) 0.055(3) 0.046(3) 0.010(2) 0.006(2) 0.002(2)
C65 0.072(4) 0.079(4) 0.109(5) -0.006(4) 0.032(4) 0.028(3)
C66 0.120(6) 0.070(4) 0.039(3) 0.009(2) 0.007(3) -0.001(4)
C67 0.055(3) 0.060(3) 0.044(2) 0.026(2) -0.001(2) 0.012(2)
C68 0.053(3) 0.087(4) 0.082(4) 0.045(3) -0.011(3) 0.015(3)
C69 0.062(3) 0.082(4) 0.056(3) 0.039(3) 0.018(2) 0.021(3)
C70 0.074(4) 0.060(3) 0.070(3) 0.032(3) 0.002(3) 0.020(3)
C71 0.0309(19) 0.058(3) 0.035(2) 0.0167(18) 0.0077(16) 0.0067(18)
C72 0.035(2) 0.043(2) 0.039(2) 0.0143(17) 0.0017(16) 0.0153(17)
C73 0.041(2) 0.047(2) 0.041(2) 0.0222(18) 0.0060(17) 0.0166(18)
C74 0.0352(19) 0.0361(19) 0.0280(17) 0.0094(14) 0.0052(15) 0.0117(15)
C75 0.039(2) 0.043(2) 0.0328(19) 0.0167(16) 0.0047(16) 0.0164(17)
C76 0.042(2) 0.040(2) 0.038(2) 0.0170(17) 0.0094(17) 0.0153(17)
C77 0.0327(18) 0.0304(18) 0.0314(18) 0.0086(14) 0.0013(14) 0.0087(14)
C78 0.040(2) 0.065(3) 0.044(2) 0.030(2) 0.0113(18) 0.019(2)
C79 0.038(2) 0.065(3) 0.043(2) 0.028(2) 0.0083(18) 0.021(2)
C80 0.045(2) 0.062(3) 0.053(3) 0.038(2) 0.008(2) 0.013(2)
C81 0.039(2) 0.059(3) 0.053(3) 0.033(2) 0.0028(19) 0.008(2)
C82 0.0300(19) 0.052(2) 0.039(2) 0.0170(18) 0.0053(16) 0.0052(17)
C83 0.042(2) 0.039(2) 0.044(2) 0.0154(17) 0.0101(18) 0.0083(17)
C84 0.047(2) 0.035(2) 0.063(3) 0.0203(19) 0.020(2) 0.0142(18)
C85 0.038(2) 0.045(2) 0.049(2) 0.0213(19) 0.0163(19) 0.0155(18)
C86 0.0306(18) 0.040(2) 0.042(2) 0.0167(16) 0.0099(16) 0.0159(16)
C87 0.034(2) 0.047(2) 0.043(2) 0.0225(18) 0.0059(17) 0.0100(17)
C88 0.038(2) 0.051(2) 0.044(2) 0.0215(19) 0.0006(18) 0.0073(18)
C89 0.041(2) 0.036(2) 0.051(2) 0.0186(18) 0.0057(18) 0.0081(17)
C90 0.0337(19) 0.041(2) 0.043(2) 0.0180(17) 0.0101(16) 0.0130(16)
C91 0.0336(19) 0.041(2) 0.038(2) 0.0158(16) 0.0057(16) 0.0124(16)
C92 0.063(3) 0.058(3) 0.043(2) 0.020(2) -0.013(2) -0.007(2)
C93 0.084(7) 0.091(8) 0.055(5) 0.007(5) 0.017(5) 0.019(6)
C94 0.073(8) 0.132(10) 0.069(7) 0.039(6) -0.021(6) 0.011(7)
C95 0.128(12) 0.096(10) 0.071(7) 0.036(7) -0.010(8) -0.031(8)
C96 0.047(2) 0.038(2) 0.044(2) 0.0195(17) 0.0080(18) 0.0101(18)
C97 0.065(3) 0.078(4) 0.088(4) 0.058(3) -0.002(3) 0.006(3)
C98 0.065(3) 0.073(4) 0.065(3) 0.037(3) 0.019(3) 0.017(3)
C99 0.126(6) 0.045(3) 0.063(3) 0.028(2) 0.028(3) 0.013(3)
P2 0.0458(7) 0.0497(7) 0.0512(7) 0.0133(5) -0.0040(5) 0.0057(5)
F7 0.0580(18) 0.0664(19) 0.072(2) 0.0229(15) 0.0140(15) 0.0027(15)
F8 0.075(2) 0.103(3) 0.0507(17) 0.0097(17) 0.0130(16) -0.0050(19)
F9 0.077(2) 0.089(3) 0.104(3) 0.037(2) -0.030(2) 0.019(2)
F10 0.086(3) 0.071(2) 0.136(4) 0.046(2) -0.029(2) -0.024(2)
F11 0.089(3) 0.098(3) 0.072(2) -0.0157(19) -0.0092(19) 0.056(2)
F12 0.0603(18) 0.078(2) 0.0620(18) 0.0130(15) 0.0018(14) 0.0349(16)
P1 0.0529(7) 0.0581(8) 0.0510(7) 0.0064(6) -0.0028(6) 0.0200(6)
F1 0.0506(18) 0.070(2) 0.128(3) -0.011(2) -0.0147(19) 0.0099(16)
F2 0.148(4) 0.105(3) 0.0513(18) 0.0276(18) 0.021(2) 0.067(3)
F3 0.125(4) 0.103(3) 0.128(4) -0.005(3) -0.042(3) 0.078(3)
F4 0.081(2) 0.0579(19) 0.103(3) 0.0248(18) 0.008(2) 0.0096(17)
F5 0.084(3) 0.103(3) 0.081(2) -0.004(2) 0.030(2) 0.018(2)
F6 0.0558(17) 0.0698(19) 0.0665(18) 0.0269(15) -0.0073(14) 0.0136(14)
Cl13 0.097(3) 0.101(3) 0.0729(19) 0.0312(17) 0.0061(17) 0.040(2)
Cl14 0.077(4) 0.093(4) 0.106(4) 0.049(3) 0.010(3) -0.011(3)
Cl15 0.0570(19) 0.090(3) 0.167(4) -0.049(3) -0.024(2) 0.0316(18)
C104 0.059(5) 0.072(6) 0.069(6) -0.005(5) 0.005(5) 0.018(5)
Cl10 0.250(4) 0.0800(14) 0.1107(17) 0.0129(12) 0.061(2) 0.0261(18)
Cl11 0.1085(16) 0.0972(14) 0.1419(19) 0.0515(13) -0.0349(14) 0.0053(12)
Cl12 0.1059(16) 0.1086(16) 0.146(2) 0.0458(15) 0.0130(14) 0.0223(13)
C103 0.112(5) 0.053(3) 0.084(4) 0.032(3) -0.003(4) 0.010(3)
Cl1 0.0478(16) 0.112(3) 0.277(7) 0.121(3) 0.052(3) 0.0304(16)
Cl2 0.0628(19) 0.064(3) 0.088(2) 0.015(2) 0.0136(15) 0.0238(18)
Cl3 0.171(5) 0.133(4) 0.112(2) 0.064(2) 0.035(3) 0.088(4)
C102 0.071(4) 0.113(5) 0.104(4) 0.061(4) 0.033(3) 0.055(3)
Cl16 0.0914(11) 0.0598(8) 0.0925(11) 0.0225(7) 0.0375(9) 0.0329(8)
Cl17 0.0978(13) 0.0993(13) 0.0871(12) 0.0188(10) 0.0331(10) 0.0045(10)
Cl18 0.155(2) 0.0715(11) 0.0901(13) -0.0049(9) -0.0083(13) 0.0257(12)
C106 0.092(4) 0.059(3) 0.072(4) 0.015(3) 0.019(3) 0.029(3)
Cl7 0.125(7) 0.116(7) 0.156(9) -0.063(6) 0.087(7) -0.023(6)
Cl8 0.250(14) 0.160(10) 0.125(8) 0.044(7) 0.021(9) 0.049(10)
Cl9 0.089(7) 0.071(7) 0.063(5) -0.004(5) 0.031(4) -0.016(5)
C101 0.078(10) 0.071(9) 0.062(9) 0.016(7) 0.013(8) 0.010(7)
Cl19 0.136(3) 0.103(3) 0.113(3) 0.006(2) 0.038(2) -0.018(2)
Cl20 0.100(3) 0.160(5) 0.149(4) 0.095(4) 0.053(2) 0.034(3)
Cl21 0.158(4) 0.097(3) 0.145(4) -0.016(2) -0.028(3) 0.042(3)
C105 0.112(7) 0.072(5) 0.068(5) 0.019(4) 0.020(5) 0.034(5)
Cl4 0.0947(13) 0.1180(15) 0.0956(13) 0.0550(11) 0.0297(10) 0.0135(11)
Cl5 0.0731(11) 0.1009(13) 0.1042(14) -0.0016(11) 0.0279(10) -0.0020(9)
Cl6 0.160(2) 0.1045(14) 0.0719(11) 0.0237(10) 0.0050(12) 0.0526(14)
C100 0.084(4) 0.050(3) 0.066(3) 0.000(3) 0.012(3) 0.000(3)
C1A 0.085(7) 0.078(7) 0.077(7) 0.017(6) 0.011(6) 0.031(6)
Cl 0.181(7) 0.156(5) 0.096(3) 0.059(3) 0.035(4) 0.083(5)
Cl1A 0.082(3) 0.106(3) 0.182(6) 0.033(3) 0.006(3) 0.029(2)
Cl1B 0.075(3) 0.124(7) 0.109(5) 0.047(4) 0.015(3) 0.027(5)
Cl3A 0.095(6) 0.150(11) 0.077(5) 0.056(5) 0.038(4) 0.077(6)
Cl0A 0.055(6) 0.156(10) 0.232(12) 0.154(9) 0.049(7) 0.038(6)
Cl2A 0.045(4) 0.051(5) 0.095(9) 0.023(6) -0.001(5) 0.023(4)
C94A 0.100(13) 0.073(9) 0.058(8) 0.027(7) -0.018(8) 0.021(9)
C93A 0.081(10) 0.099(13) 0.060(9) 0.003(9) 0.010(8) 0.035(10)
C95A 0.060(9) 0.075(10) 0.058(8) 0.012(7) -0.015(7) 0.010(7)
Cl1C 0.198(10) 0.142(7) 0.272(12) 0.086(7) 0.037(9) 0.054(7)
Cl1D 0.114(4) 0.134(6) 0.108(4) 0.064(4) -0.012(3) 0.008(4)
Cl1E 0.258(12) 0.251(11) 0.233(11) -0.122(9) 0.050(9) 0.012(10)
C1B 0.112(10) 0.122(10) 0.113(10) 0.022(8) 0.029(8) 0.027(8)
C1C 0.063(4) 0.076(5) 0.039(4) 0.007(3) 0.003(3) 0.006(4)
Cl7A 0.118(3) 0.0822(18) 0.129(3) 0.0114(17) 0.037(2) -0.0197(17)
Cl9A 0.060(2) 0.105(4) 0.106(3) 0.049(3) 0.026(2) 0.025(3)
Cl8A 0.0897(19) 0.0849(16) 0.0843(16) 0.0001(12) -0.0134(13) 0.0360(14)

loop_
_atom_type_symbol
_atom_type_description
_atom_type_scat_dispersion_real
_atom_type_scat_dispersion_imag
_atom_type_scat_source
C C 0.0033 0.0016 'International Tables Vol C Tables 4.2.6.8 and 6.1.1.4'
H H 0.0000 0.0000 'International Tables Vol C Tables 4.2.6.8 and 6.1.1.4'
Cl Cl 0.1484 0.1585 'International Tables Vol C Tables 4.2.6.8 and 6.1.1.4'
F F 0.0171 0.0103 'International Tables Vol C Tables 4.2.6.8 and 6.1.1.4'
N N 0.0061 0.0033 'International Tables Vol C Tables 4.2.6.8 and 6.1.1.4'
O O 0.0106 0.0060 'International Tables Vol C Tables 4.2.6.8 and 6.1.1.4'
P P 0.1023 0.0942 'International Tables Vol C Tables 4.2.6.8 and 6.1.1.4'

loop_
_geom_angle_atom_site_label_1
_geom_angle_atom_site_label_2
_geom_angle_atom_site_label_3
_geom_angle
C15 O1 C12 120.6(3)
C48 O2 C51 121.6(3)
C43 O3 C41 120.6(3)
C20 O4 C23 120.1(3)
C20 N1 C19 116.2(3)
C15 N2 C19 117.2(3)
C48 N3 C47 116.4(3)
C43 N4 C47 116.2(3)
C2 C1 C6 120.5(5)
C1 C2 C3 120.6(5)
C4 C3 C2 119.1(5)
C3 C4 C5 119.9(5)
C3 C4 C10 127.0(5)
C5 C4 C10 113.1(4)
C4 C5 C7 113.0(4)
C6 C5 C4 120.6(4)
C6 C5 C7 126.4(5)
C5 C6 C1 119.3(6)
C5 C7 C8 105.3(4)
C54 C7 C5 104.8(3)
C54 C7 C8 106.5(3)
C9 C8 C7 112.8(4)
C14 C8 C7 126.5(4)
C14 C8 C9 120.6(4)
C8 C9 C10 113.8(4)
C8 C9 C11 120.7(4)
C11 C9 C10 125.5(4)
C4 C10 C9 105.7(3)
C4 C10 C55 104.8(3)
C9 C10 C55 105.9(3)
C12 C11 C9 118.0(4)
C11 C12 O1 115.3(4)
C13 C12 O1 123.0(4)
C13 C12 C11 121.2(4)
C12 C13 C14 120.2(4)
C8 C14 C13 119.3(4)
O1 C15 C16 115.1(4)
N2 C15 O1 119.6(4)
N2 C15 C16 125.3(4)
C17 C16 C15 117.4(4)
C16 C17 C18 119.8(4)
C17 C18 C19 118.5(4)
C17 C18 C22 124.2(3)
C19 C18 C22 117.2(4)
N1 C19 N2 114.6(3)
N1 C19 C18 123.6(3)
N2 C19 C18 121.8(3)
O4 C20 C21 113.3(4)
N1 C20 O4 120.5(3)
N1 C20 C21 126.2(4)
C22 C21 C20 117.0(4)
C21 C22 C18 119.8(4)
C24 C23 O4 121.0(5)
C24 C23 C28 122.1(4)
C28 C23 O4 116.3(5)
C23 C24 C25 119.9(4)
C26 C25 C24 119.4(5)
C25 C26 C32 127.5(4)
C27 C26 C25 119.4(4)
C27 C26 C32 112.7(4)
C26 C27 C28 120.9(4)
C26 C27 C29 113.8(4)
C28 C27 C29 125.0(4)
C23 C28 C27 118.1(5)
C27 C29 C30 103.4(3)
C27 C29 C37 108.4(4)
C37 C29 C30 104.8(3)
C31 C30 C29 112.7(4)
C36 C30 C29 126.8(4)
C36 C30 C31 120.5(4)
C30 C31 C32 113.1(4)
C33 C31 C30 119.9(4)
C33 C31 C32 127.1(4)
C26 C32 C31 105.4(3)
C38 C32 C26 107.9(3)
C38 C32 C31 103.9(3)
C31 C33 C34 118.9(5)
C35 C34 C33 121.5(5)
C34 C35 C36 120.3(5)
C35 C36 C30 118.9(5)
C38 C37 C29 113.1(4)
C42 C37 C29 125.7(4)
C42 C37 C38 120.7(4)
C37 C38 C32 113.0(3)
C39 C38 C32 126.9(4)
C39 C38 C37 119.7(4)
C38 C39 C40 119.7(4)
C41 C40 C39 119.4(4)
C40 C41 O3 119.8(4)
C40 C41 C42 122.0(4)
C42 C41 O3 117.1(4)
C37 C42 C41 118.3(4)
O3 C43 C44 112.7(4)
N4 C43 O3 121.2(4)
N4 C43 C44 126.1(4)
C45 C44 C43 117.7(4)
C44 C45 C46 119.5(4)
C45 C46 C47 118.0(4)
C45 C46 C50 124.2(4)
C47 C46 C50 117.8(4)
N3 C47 C46 122.0(3)
N4 C47 N3 115.4(3)
N4 C47 C46 122.5(4)
O2 C48 C49 113.9(3)
N3 C48 O2 119.9(3)
N3 C48 C49 126.2(4)
C50 C49 C48 117.4(4)
C49 C50 C46 120.1(4)
O2 C51 C52 122.1(4)
C56 C51 O2 115.7(4)
C56 C51 C52 121.8(4)
C53 C52 C51 118.8(4)
C54 C53 C52 120.6(4)
C53 C54 C7 127.4(4)
C53 C54 C55 119.5(4)
C55 C54 C7 113.0(4)
C54 C55 C10 113.2(4)
C56 C55 C10 125.9(4)
C56 C55 C54 120.8(4)
C55 C56 C51 118.3(4)
C85 O5 C84 117.0(4)
C79 N5 C80 120.7(4)
C79 N5 C82 119.5(3)
C80 N5 C82 119.8(3)
C72 N6 C71 119.7(3)
C76 N6 C71 120.0(3)
C76 N6 C72 120.3(3)
C58 C57 C62 117.1(4)
C58 C57 C63 122.2(4)
C62 C57 C63 120.7(4)
C59 C58 C57 123.6(4)
C58 C59 C67 119.3(4)
C60 C59 C58 117.7(4)
C60 C59 C67 122.9(4)
C59 C60 C61 120.7(4)
C60 C61 C71 120.4(4)
C62 C61 C60 120.0(4)
C62 C61 C71 119.6(4)
C61 C62 C57 120.9(4)
C57 C63 C64 111.0(4)
C57 C63 C65 107.5(4)
C57 C63 C66 112.0(5)
C64 C63 C65 109.1(5)
C64 C63 C66 107.8(4)
C65 C63 C66 109.3(5)
C59 C67 C69 108.0(4)
C68 C67 C59 110.0(4)
C68 C67 C69 108.4(4)
C70 C67 C59 112.0(4)
C70 C67 C68 109.7(5)
C70 C67 C69 108.8(4)
C61 C71 N6 111.2(3)
N6 C72 C73 120.2(4)
C72 C73 C74 120.6(4)
C73 C74 C77 121.2(3)
C75 C74 C73 117.3(4)
C75 C74 C77 121.5(3)
C76 C75 C74 119.6(4)
N6 C76 C75 121.9(3)
C78 C77 C74 120.3(3)
C81 C77 C74 123.0(4)
C81 C77 C78 116.7(4)
C79 C78 C77 120.2(4)
N5 C79 C78 120.9(4)
N5 C80 C81 120.3(4)
C80 C81 C77 121.0(4)
N5 C82 C83 111.6(3)
C84 C83 C82 109.7(4)
O5 C84 C83 110.6(3)
O5 C85 C86 111.3(4)
O6 C85 O5 123.3(4)
O6 C85 C86 125.4(4)
C87 C86 C85 121.6(3)
C87 C86 C91 120.1(4)
C91 C86 C85 118.3(4)
C86 C87 C88 121.2(4)
C87 C88 C89 117.1(4)
C87 C88 C92 120.7(4)
C89 C88 C92 122.2(4)
C90 C89 C88 123.7(4)
C89 C90 C91 117.3(3)
C89 C90 C96 122.4(4)
C91 C90 C96 120.3(4)
C86 C91 C90 120.7(4)
C88 C92 C94 107.1(6)
C88 C92 C95 113.1(6)
C88 C92 C93A 106.8(8)
C93 C92 C88 110.1(6)
C93 C92 C94 109.2(8)
C93 C92 C95 107.5(10)
C94 C92 C95 109.8(10)
C94A C92 C88 112.6(8)
C94A C92 C93A 106.2(13)
C95A C92 C88 109.0(8)
C95A C92 C94A 111.1(11)
C95A C92 C93A 111.1(12)
C90 C96 C98 108.2(4)
C90 C96 C99 112.3(4)
C97 C96 C90 110.6(4)
C97 C96 C98 107.8(4)
C97 C96 C99 110.4(5)
C99 C96 C98 107.3(4)
F7 P2 F8 89.01(19)
F7 P2 F11 90.0(2)
F7 P2 F12 90.09(19)
F8 P2 F11 177.9(2)
F8 P2 F12 89.7(2)
F9 P2 F7 89.7(2)
F9 P2 F8 91.8(2)
F9 P2 F10 90.6(2)
F9 P2 F11 90.0(2)
F9 P2 F12 178.5(2)
F10 P2 F7 179.5(3)
F10 P2 F8 90.6(2)
F10 P2 F11 90.4(3)
F10 P2 F12 89.6(2)
F11 P2 F12 88.47(18)
F1 P1 F6 88.98(19)
F2 P1 F1 89.4(3)
F2 P1 F4 91.2(2)
F2 P1 F5 178.2(2)
F2 P1 F6 88.6(2)
F3 P1 F1 90.6(3)
F3 P1 F2 89.9(3)
F3 P1 F4 90.4(3)
F3 P1 F5 91.7(3)
F3 P1 F6 178.5(2)
F4 P1 F1 178.9(2)
F4 P1 F5 89.4(2)
F4 P1 F6 90.03(19)
F5 P1 F1 90.0(2)
F5 P1 F6 89.8(2)
Cl13 C104 Cl15 110.4(9)
Cl14 C104 Cl13 110.1(7)
Cl14 C104 Cl15 110.5(9)
Cl10 C103 Cl11 114.8(4)
Cl10 C103 Cl12 108.8(4)
Cl11 C103 Cl12 107.9(4)
Cl1 C102 Cl2 113.3(5)
Cl1 C102 Cl3 113.2(4)
Cl2 C102 Cl3 101.6(4)
Cl3A C102 Cl0A 97.2(8)
Cl3A C102 Cl2A 138.1(10)
Cl2A C102 Cl0A 99.6(10)
Cl16 C106 Cl18 109.7(4)
Cl17 C106 Cl16 110.7(3)
Cl17 C106 Cl18 111.0(4)
Cl7 C101 Cl8 104.7(13)
Cl9 C101 Cl7 108.9(12)
Cl9 C101 Cl8 105.6(14)
Cl19 C105 Cl20 111.7(5)
Cl19 C105 Cl21 111.1(5)
Cl21 C105 Cl20 108.9(5)
Cl4 C100 Cl5 111.0(4)
Cl4 C100 Cl6 108.1(4)
Cl5 C100 Cl6 111.1(3)
Cl1A C1A Cl 110.5(9)
Cl1A C1A Cl1B 110.7(10)
Cl1B C1A Cl 109.2(10)
Cl1C C1B Cl1D 107.5(9)
Cl1C C1B Cl1E 123.8(16)
Cl1E C1B Cl1D 97.7(9)
Cl9A C1C Cl7A 111.5(5)
Cl9A C1C Cl8A 111.3(4)
Cl8A C1C Cl7A 109.5(4)

loop_
_geom_bond_atom_site_label_1
_geom_bond_atom_site_label_2
_geom_bond_distance
O1 C12 1.395(5)
O1 C15 1.362(5)
O2 C48 1.368(5)
O2 C51 1.392(5)
O3 C41 1.404(5)
O3 C43 1.358(5)
O4 C20 1.358(5)
O4 C23 1.404(5)
N1 C19 1.358(5)
N1 C20 1.309(5)
N2 C15 1.312(5)
N2 C19 1.364(5)
N3 C47 1.377(5)
N3 C48 1.310(5)
N4 C43 1.307(5)
N4 C47 1.365(5)
C1 C2 1.375(9)
C1 C6 1.397(8)
C2 C3 1.410(8)
C3 C4 1.385(7)
C4 C5 1.407(7)
C4 C10 1.517(6)
C5 C6 1.383(6)
C5 C7 1.524(6)
C7 C8 1.537(6)
C7 C54 1.516(6)
C8 C9 1.389(6)
C8 C14 1.380(6)
C9 C10 1.519(6)
C9 C11 1.397(6)
C10 C55 1.527(6)
C11 C12 1.393(6)
C12 C13 1.385(7)
C13 C14 1.389(6)
C15 C16 1.410(6)
C16 C17 1.364(6)
C17 C18 1.402(6)
C18 C19 1.410(5)
C18 C22 1.417(6)
C20 C21 1.413(6)
C21 C22 1.369(6)
C23 C24 1.362(8)
C23 C28 1.380(7)
C24 C25 1.395(7)
C25 C26 1.393(6)
C26 C27 1.390(6)
C26 C32 1.522(6)
C27 C28 1.396(6)
C27 C29 1.519(6)
C29 C30 1.521(6)
C29 C37 1.521(6)
C30 C31 1.409(6)
C30 C36 1.392(6)
C31 C32 1.524(6)
C31 C33 1.377(6)
C32 C38 1.514(6)
C33 C34 1.394(7)
C34 C35 1.375(8)
C35 C36 1.385(8)
C37 C38 1.404(6)
C37 C42 1.377(6)
C38 C39 1.383(6)
C39 C40 1.389(6)
C40 C41 1.379(6)
C41 C42 1.383(6)
C43 C44 1.408(6)
C44 C45 1.355(6)
C45 C46 1.410(6)
C46 C47 1.414(5)
C46 C50 1.415(6)
C48 C49 1.404(5)
C49 C50 1.354(6)
C51 C52 1.394(6)
C51 C56 1.387(6)
C52 C53 1.388(6)
C53 C54 1.381(6)
C54 C55 1.403(6)
C55 C56 1.387(6)
O5 C84 1.452(5)
O5 C85 1.341(5)
O6 C85 1.206(5)
N5 C79 1.334(5)
N5 C80 1.334(5)
N5 C82 1.493(5)
N6 C71 1.503(5)
N6 C72 1.340(5)
N6 C76 1.336(5)
C57 C58 1.392(6)
C57 C62 1.400(6)
C57 C63 1.527(7)
C58 C59 1.392(7)
C59 C60 1.382(6)
C59 C67 1.537(6)
C60 C61 1.401(6)
C61 C62 1.385(6)
C61 C71 1.503(5)
C63 C64 1.529(7)
C63 C65 1.529(8)
C63 C66 1.531(7)
C67 C68 1.532(7)
C67 C69 1.546(7)
C67 C70 1.521(8)
C72 C73 1.373(6)
C73 C74 1.400(5)
C74 C75 1.386(5)
C74 C77 1.475(5)
C75 C76 1.368(5)
C77 C78 1.403(6)
C77 C81 1.378(5)
C78 C79 1.368(6)
C80 C81 1.377(6)
C82 C83 1.522(6)
C83 C84 1.520(6)
C85 C86 1.492(6)
C86 C87 1.385(6)
C86 C91 1.392(5)
C87 C88 1.395(6)
C88 C89 1.396(6)
C88 C92 1.537(6)
C89 C90 1.388(6)
C90 C91 1.401(6)
C90 C96 1.532(5)
C92 C93 1.504(13)
C92 C94 1.539(8)
C92 C95 1.549(15)
C92 C94A 1.532(9)
C92 C93A 1.539(9)
C92 C95A 1.519(19)
C96 C97 1.507(7)
C96 C98 1.558(7)
C96 C99 1.542(7)
P2 F7 1.593(3)
P2 F8 1.594(4)
P2 F9 1.579(4)
P2 F10 1.586(4)
P2 F11 1.596(4)
P2 F12 1.597(3)
P1 F1 1.594(4)
P1 F2 1.581(4)
P1 F3 1.570(4)
P1 F4 1.584(4)
P1 F5 1.585(4)
P1 F6 1.601(3)
Cl13 C104 1.752(17)
Cl14 C104 1.751(18)
Cl15 C104 1.757(12)
Cl10 C103 1.707(7)
Cl11 C103 1.718(7)
Cl12 C103 1.768(8)
Cl1 C102 1.731(7)
Cl2 C102 1.744(7)
Cl3 C102 1.813(6)
C102 Cl3A 1.696(7)
C102 Cl0A 1.790(10)
C102 Cl2A 1.755(9)
Cl16 C106 1.754(7)
Cl17 C106 1.731(6)
Cl18 C106 1.757(7)
Cl7 C101 1.756(10)
Cl8 C101 1.758(10)
Cl9 C101 1.746(10)
Cl19 C105 1.714(8)
Cl20 C105 1.755(8)
Cl21 C105 1.741(8)
Cl4 C100 1.738(6)
Cl5 C100 1.745(7)
Cl6 C100 1.753(7)
C1A Cl 1.738(17)
C1A Cl1A 1.719(18)
C1A Cl1B 1.738(18)
Cl1C C1B 1.752(10)
Cl1D C1B 1.766(10)
Cl1E C1B 1.763(10)
C1C Cl7A 1.750(7)
C1C Cl9A 1.738(7)
C1C Cl8A 1.743(7)

loop_
_geom_torsion_atom_site_label_1
_geom_torsion_atom_site_label_2
_geom_torsion_atom_site_label_3
_geom_torsion_atom_site_label_4
_geom_torsion
O1 C12 C13 C14 -173.0(4)
O1 C15 C16 C17 179.7(4)
O2 C48 C49 C50 -179.9(4)
O2 C51 C52 C53 174.7(4)
O2 C51 C56 C55 -172.6(3)
O3 C41 C42 C37 166.9(4)
O3 C43 C44 C45 179.5(4)
O4 C20 C21 C22 179.6(4)
O4 C23 C24 C25 167.9(4)
O4 C23 C28 C27 -166.8(4)
N1 C20 C21 C22 -0.4(8)
N2 C15 C16 C17 1.3(7)
N3 C48 C49 C50 -0.5(6)
N4 C43 C44 C45 -0.4(7)
C1 C2 C3 C4 0.7(7)
C2 C1 C6 C5 0.2(8)
C2 C3 C4 C5 -0.7(7)
C2 C3 C4 C10 -179.9(4)
C3 C4 C5 C6 0.5(6)
C3 C4 C5 C7 -178.8(4)
C3 C4 C10 C9 -125.4(5)
C3 C4 C10 C55 122.9(5)
C4 C5 C6 C1 -0.2(7)
C4 C5 C7 C8 -55.9(4)
C4 C5 C7 C54 56.3(4)
C4 C10 C55 C54 55.7(4)
C4 C10 C55 C56 -123.4(4)
C5 C4 C10 C9 55.4(4)
C5 C4 C10 C55 -56.4(4)
C5 C7 C8 C9 55.7(4)
C5 C7 C8 C14 -122.3(5)
C5 C7 C54 C53 120.6(5)
C5 C7 C54 C55 -57.0(4)
C6 C1 C2 C3 -0.5(8)
C6 C5 C7 C8 124.9(5)
C6 C5 C7 C54 -122.9(5)
C7 C5 C6 C1 178.9(4)
C7 C8 C9 C10 0.1(5)
C7 C8 C9 C11 -178.7(4)
C7 C8 C14 C13 177.0(4)
C7 C54 C55 C10 1.1(5)
C7 C54 C55 C56 -179.8(4)
C8 C7 C54 C53 -128.1(4)
C8 C7 C54 C55 54.3(4)
C8 C9 C10 C4 -55.9(5)
C8 C9 C10 C55 55.1(5)
C8 C9 C11 C12 1.2(6)
C9 C8 C14 C13 -0.8(7)
C9 C10 C55 C54 -55.9(5)
C9 C10 C55 C56 125.0(4)
C9 C11 C12 O1 172.2(4)
C9 C11 C12 C13 -0.5(7)
C10 C4 C5 C6 179.8(4)
C10 C4 C5 C7 0.5(5)
C10 C9 C11 C12 -177.4(4)
C10 C55 C56 C51 175.9(4)
C11 C9 C10 C4 122.9(4)
C11 C9 C10 C55 -126.2(4)
C11 C12 C13 C14 -0.9(7)
C12 O1 C15 N2 -24.0(6)
C12 O1 C15 C16 157.5(4)
C12 C13 C14 C8 1.5(7)
C14 C8 C9 C10 178.2(4)
C14 C8 C9 C11 -0.6(6)
C15 O1 C12 C11 143.5(4)
C15 O1 C12 C13 -44.0(7)
C15 N2 C19 N1 -177.7(4)
C15 N2 C19 C18 1.8(6)
C15 C16 C17 C18 0.5(6)
C16 C17 C18 C19 -1.0(6)
C16 C17 C18 C22 -179.7(4)
C17 C18 C19 N1 179.3(4)
C17 C18 C19 N2 -0.2(6)
C17 C18 C22 C21 -178.3(4)
C19 N1 C20 O4 -178.6(4)
C19 N1 C20 C21 1.5(7)
C19 N2 C15 O1 179.2(4)
C19 N2 C15 C16 -2.5(6)
C19 C18 C22 C21 3.0(6)
C20 O4 C23 C24 77.4(6)
C20 O4 C23 C28 -111.4(5)
C20 N1 C19 N2 179.2(4)
C20 N1 C19 C18 -0.2(6)
C20 C21 C22 C18 -1.9(7)
C22 C18 C19 N1 -1.9(6)
C22 C18 C19 N2 178.7(4)
C23 O4 C20 N1 10.4(7)
C23 O4 C20 C21 -169.7(5)
C23 C24 C25 C26 -1.3(7)
C24 C23 C28 C27 4.3(7)
C24 C25 C26 C27 3.7(6)
C24 C25 C26 C32 -168.6(4)
C25 C26 C27 C28 -2.2(7)
C25 C26 C27 C29 -176.7(4)
C25 C26 C32 C31 118.6(5)
C25 C26 C32 C38 -130.9(4)
C26 C27 C28 C23 -1.8(7)
C26 C27 C29 C30 59.5(5)
C26 C27 C29 C37 -51.3(5)
C26 C32 C38 C37 -53.8(4)
C26 C32 C38 C39 133.7(4)
C27 C26 C32 C31 -54.2(5)
C27 C26 C32 C38 56.4(5)
C27 C29 C30 C31 -57.6(4)
C27 C29 C30 C36 123.0(4)
C27 C29 C37 C38 53.7(5)
C27 C29 C37 C42 -133.8(4)
C28 C23 C24 C25 -2.8(7)
C28 C27 C29 C30 -114.8(5)
C28 C27 C29 C37 134.4(4)
C29 C27 C28 C23 172.1(4)
C29 C30 C31 C32 1.2(5)
C29 C30 C31 C33 -177.2(4)
C29 C30 C36 C35 177.4(4)
C29 C37 C38 C32 -1.0(5)
C29 C37 C38 C39 172.2(4)
C29 C37 C42 C41 -169.8(4)
C30 C29 C37 C38 -56.2(5)
C30 C29 C37 C42 116.3(5)
C30 C31 C32 C26 55.4(4)
C30 C31 C32 C38 -58.0(4)
C30 C31 C33 C34 -0.6(6)
C31 C30 C36 C35 -1.9(6)
C31 C32 C38 C37 57.8(4)
C31 C32 C38 C39 -114.7(4)
C31 C33 C34 C35 -1.2(6)
C32 C26 C27 C28 171.2(4)
C32 C26 C27 C29 -3.3(5)
C32 C31 C33 C34 -178.7(4)
C32 C38 C39 C40 170.2(4)
C33 C31 C32 C26 -126.4(4)
C33 C31 C32 C38 120.2(4)
C33 C34 C35 C36 1.4(7)
C34 C35 C36 C30 0.2(7)
C36 C30 C31 C32 -179.5(4)
C36 C30 C31 C33 2.2(6)
C37 C29 C30 C31 55.8(4)
C37 C29 C30 C36 -123.5(4)
C37 C38 C39 C40 -1.9(6)
C38 C37 C42 C41 2.2(6)
C38 C39 C40 C41 3.2(6)
C39 C40 C41 O3 -169.3(4)
C39 C40 C41 C42 -1.7(7)
C40 C41 C42 C37 -1.0(7)
C41 O3 C43 N4 0.0(6)
C41 O3 C43 C44 -179.9(4)
C42 C37 C38 C32 -173.9(4)
C42 C37 C38 C39 -0.8(6)
C43 O3 C41 C40 -81.8(5)
C43 O3 C41 C42 110.1(5)
C43 N4 C47 N3 179.5(3)
C43 N4 C47 C46 -1.5(5)
C43 C44 C45 C46 0.0(6)
C44 C45 C46 C47 -0.3(6)
C44 C45 C46 C50 -180.0(4)
C45 C46 C47 N3 -179.9(4)
C45 C46 C47 N4 1.1(6)
C45 C46 C50 C49 179.6(4)
C47 N3 C48 O2 179.6(3)
C47 N3 C48 C49 0.3(6)
C47 N4 C43 O3 -178.8(4)
C47 N4 C43 C44 1.2(6)
C47 C46 C50 C49 0.0(6)
C48 O2 C51 C52 57.8(5)
C48 O2 C51 C56 -128.3(4)
C48 N3 C47 N4 179.1(3)
C48 N3 C47 C46 0.1(5)
C48 C49 C50 C46 0.4(6)
C50 C46 C47 N3 -0.2(6)
C50 C46 C47 N4 -179.2(4)
C51 O2 C48 N3 5.4(6)
C51 O2 C48 C49 -175.2(4)
C51 C52 C53 C54 -1.9(6)
C52 C51 C56 C55 1.3(6)
C52 C53 C54 C7 -177.3(4)
C52 C53 C54 C55 0.2(6)
C53 C54 C55 C10 -176.8(4)
C53 C54 C55 C56 2.4(6)
C54 C7 C8 C9 -55.3(5)
C54 C7 C8 C14 126.7(5)
C54 C55 C56 C51 -3.1(6)
C56 C51 C52 C53 1.2(6)
O5 C85 C86 C87 -11.8(5)
O5 C85 C86 C91 167.3(3)
O6 C85 C86 C87 168.2(4)
O6 C85 C86 C91 -12.6(6)
N5 C80 C81 C77 -0.9(8)
N5 C82 C83 C84 -165.6(3)
N6 C72 C73 C74 -0.5(6)
C57 C58 C59 C60 1.2(7)
C57 C58 C59 C67 -176.8(4)
C58 C57 C62 C61 -1.5(6)
C58 C57 C63 C64 138.5(5)
C58 C57 C63 C65 -102.2(6)
C58 C57 C63 C66 17.9(7)
C58 C59 C60 C61 -2.3(6)
C58 C59 C67 C68 -54.3(6)
C58 C59 C67 C69 63.8(5)
C58 C59 C67 C70 -176.5(4)
C59 C60 C61 C62 1.6(6)
C59 C60 C61 C71 -176.2(4)
C60 C59 C67 C68 127.8(5)
C60 C59 C67 C69 -114.1(5)
C60 C59 C67 C70 5.7(7)
C60 C61 C62 C57 0.4(6)
C60 C61 C71 N6 -108.1(4)
C62 C57 C58 C59 0.8(7)
C62 C57 C63 C64 -44.3(6)
C62 C57 C63 C65 75.0(6)
C62 C57 C63 C66 -164.9(5)
C62 C61 C71 N6 74.0(5)
C63 C57 C58 C59 178.1(4)
C63 C57 C62 C61 -178.9(4)
C67 C59 C60 C61 175.5(4)
C71 N6 C72 C73 177.2(4)
C71 N6 C76 C75 -177.2(4)
C71 C61 C62 C57 178.2(4)
C72 N6 C71 C61 -125.0(4)
C72 N6 C76 C75 1.4(6)
C72 C73 C74 C75 2.5(6)
C72 C73 C74 C77 -175.2(4)
C73 C74 C75 C76 -2.6(6)
C73 C74 C77 C78 153.5(4)
C73 C74 C77 C81 -24.6(6)
C74 C75 C76 N6 0.7(6)
C74 C77 C78 C79 -176.9(4)
C74 C77 C81 C80 177.2(4)
C75 C74 C77 C78 -24.2(6)
C75 C74 C77 C81 157.7(4)
C76 N6 C71 C61 53.7(5)
C76 N6 C72 C73 -1.5(6)
C77 C74 C75 C76 175.1(4)
C77 C78 C79 N5 0.2(7)
C78 C77 C81 C80 -1.0(7)
C79 N5 C80 C81 2.5(7)
C79 N5 C82 C83 121.9(4)
C80 N5 C79 C78 -2.2(7)
C80 N5 C82 C83 -56.6(5)
C81 C77 C78 C79 1.3(7)
C82 N5 C79 C78 179.4(4)
C82 N5 C80 C81 -179.0(4)
C82 C83 C84 O5 -52.8(5)
C84 O5 C85 O6 3.1(6)
C84 O5 C85 C86 -176.9(3)
C85 O5 C84 C83 -91.7(4)
C85 C86 C87 C88 178.5(4)
C85 C86 C91 C90 -178.4(4)
C86 C87 C88 C89 0.5(6)
C86 C87 C88 C92 179.2(4)
C87 C86 C91 C90 0.7(6)
C87 C88 C89 C90 -0.6(7)
C87 C88 C92 C93 -61.5(9)
C87 C88 C92 C94 57.1(8)
C87 C88 C92 C95 178.1(11)
C87 C88 C92 C94A 17.2(13)
C87 C88 C92 C93A -99.1(12)
C87 C88 C92 C95A 140.9(10)
C88 C89 C90 C91 0.7(6)
C88 C89 C90 C96 -177.7(4)
C89 C88 C92 C93 117.0(8)
C89 C88 C92 C94 -124.4(8)
C89 C88 C92 C95 -3.3(12)
C89 C88 C92 C94A -164.3(12)
C89 C88 C92 C93A 79.5(13)
C89 C88 C92 C95A -40.6(11)
C89 C90 C91 C86 -0.7(6)
C89 C90 C96 C97 -132.2(5)
C89 C90 C96 C98 109.9(5)
C89 C90 C96 C99 -8.4(6)
C91 C86 C87 C88 -0.6(6)
C91 C90 C96 C97 49.4(6)
C91 C90 C96 C98 -68.5(5)
C91 C90 C96 C99 173.2(4)
C92 C88 C89 C90 -179.1(4)
C96 C90 C91 C86 177.7(4)
